data_4131748
loop_
_publ_author_name
'Wang, Guang-Zu'
'Shang, Rui'
'Cheng, Wan-Min'
'Fu, Yao'

_publ_section_title
;
 Irradiation-Induced Heck Reaction of Unactivated Alkyl Halides at Room
 Temperature.
;
_journal_issue 50
_journal_name_full 'Journal of the American Chemical Society'
_journal_page_first 18307
_journal_page_last 18312
_journal_paper_doi 10.1021/jacs.7b10009
_journal_volume 139
_journal_year 2017
_chemical_absolute_configuration ad
_chemical_formula_sum 'C36 H54 O'
_chemical_formula_weight 502.79
_space_group_crystal_system triclinic
_space_group_IT_number 1
_space_group_name_Hall 'P 1'
_space_group_name_H-M_alt 'P 1'
_atom_sites_solution_hydrogens geom
_audit_creation_method SHELXL-2013
_cell_angle_alpha 77.0050(10)
_cell_angle_beta 87.5840(10)
_cell_angle_gamma 89.6900(10)
_cell_formula_units_Z 2
_cell_length_a 7.73350(10)
_cell_length_b 14.1534(2)
_cell_length_c 14.5834(2)
_cell_measurement_reflns_used 30955
_cell_measurement_temperature 291(2)
_cell_measurement_theta_max 71.2500
_cell_measurement_theta_min 5.7140
_cell_volume 1553.95(4)
_computing_cell_refinement 'CrysAlisPro (Rigaku OD, 2015)'
_computing_data_collection 'CrysAlisPro (Rigaku OD, 2015)'
_computing_data_reduction 'CrysAlisPro (Rigaku OD, 2015)'
_computing_molecular_graphics 'Ortep-3 (L. J. Farrugia, 2001)'
_computing_publication_material SHELXL-97
_computing_structure_refinement 'SHELXL-97 (Sheldrick, 1997)'
_computing_structure_solution 'SHELXS-97 (Sheldrick, 1997)'
_diffrn_ambient_temperature 291(2)
_diffrn_detector_area_resol_mean 5.2169
_diffrn_measured_fraction_theta_full 0.998
_diffrn_measured_fraction_theta_max 0.985
_diffrn_measurement_device_type 'SuperNova, Dual, Cu at zero, AtlasS2'
_diffrn_measurement_method '\w scans'
_diffrn_radiation_type CuK\a
_diffrn_radiation_wavelength 1.54184
_diffrn_reflns_av_R_equivalents 0.0235
_diffrn_reflns_av_unetI/netI 0.0145
_diffrn_reflns_Laue_measured_fraction_full 0.998
_diffrn_reflns_Laue_measured_fraction_max 0.985
_diffrn_reflns_limit_h_max 9
_diffrn_reflns_limit_h_min -9
_diffrn_reflns_limit_k_max 15
_diffrn_reflns_limit_k_min -17
_diffrn_reflns_limit_l_max 17
_diffrn_reflns_limit_l_min -17
_diffrn_reflns_number 41658
_diffrn_reflns_point_group_measured_fraction_full 0.953
_diffrn_reflns_point_group_measured_fraction_max 0.928
_diffrn_reflns_theta_full 67.684
_diffrn_reflns_theta_max 71.329
_diffrn_reflns_theta_min 3.935
_diffrn_source 'micro-focus sealed X-ray tube'
_exptl_absorpt_coefficient_mu 0.460
_exptl_absorpt_correction_T_max 1.00000
_exptl_absorpt_correction_T_min 0.64810
_exptl_absorpt_correction_type multi-scan
_exptl_absorpt_process_details
;
CrysAlisPro 1.171.38.46 (Rigaku Oxford Diffraction, 2015)
Empirical absorption correction using spherical harmonics,
 implemented in SCALE3 ABSPACK scaling algorithm.
;
_exptl_crystal_density_diffrn 1.075
_exptl_crystal_description block
_exptl_crystal_F_000 556
_exptl_crystal_size_max 0.280
_exptl_crystal_size_mid 0.250
_exptl_crystal_size_min 0.220
_refine_diff_density_max 0.302
_refine_diff_density_min -0.245
_refine_diff_density_rms 0.040
_refine_ls_abs_structure_details
;
 Flack x determined using 4626 quotients [(I+)-(I-)]/[(I+)+(I-)]
 (Parsons and Flack (2004), Acta Cryst. A60, s61).
;
_refine_ls_abs_structure_Flack -0.06(9)
_refine_ls_extinction_method none
_refine_ls_goodness_of_fit_ref 1.061
_refine_ls_hydrogen_treatment constr
_refine_ls_matrix_type full
_refine_ls_number_parameters 679
_refine_ls_number_reflns 11228
_refine_ls_number_restraints 25
_refine_ls_restrained_S_all 1.106
_refine_ls_R_factor_all 0.0550
_refine_ls_R_factor_gt 0.0517
_refine_ls_shift/su_max 0.000
_refine_ls_shift/su_mean 0.000
_refine_ls_structure_factor_coef Fsqd
_refine_ls_weighting_details 'w=1/[\s^2^(Fo^2^)+(0.0969P)^2^+0.0952P] where P=(Fo^2^+2Fc^2^)/3'
_refine_ls_weighting_scheme calc
_refine_ls_wR_factor_gt 0.1471
_refine_ls_wR_factor_ref 0.1517
_reflns_Friedel_coverage 0.885
_reflns_Friedel_fraction_full 0.907
_reflns_Friedel_fraction_max 0.872
_reflns_number_gt 10314
_reflns_number_total 11228
_reflns_threshold_expression 'I > 2\s(I)'
_cod_data_source_file ja7b10009_si_002.cif
_cod_data_source_block shelxl
_cod_database_code 4131748
_shelx_space_group_comment
;
The symmetry employed for this shelxl refinement is uniquely defined
by the following loop, which should always be used as a source of
symmetry information in preference to the above space-group names.
They are only intended as comments.
;
_shelx_estimated_absorpt_t_min 0.882
_shelx_estimated_absorpt_t_max 0.906
_shelxl_version_number 2013-4

loop_
_space_group_symop_operation_xyz
'x, y, z'

loop_
_atom_site_label
_atom_site_type_symbol
_atom_site_fract_x
_atom_site_fract_y
_atom_site_fract_z
_atom_site_U_iso_or_equiv
_atom_site_adp_type
_atom_site_occupancy
_atom_site_site_symmetry_order
_atom_site_calc_flag
_atom_site_refinement_flags_posn
_atom_site_refinement_flags_adp
O2 O 0.7214(4) 0.68145(19) 0.47319(17) 0.0876(6) Uani 1 1 d . .
O1 O 0.1764(4) 1.8555(2) -0.43887(19) 0.0987(8) Uani 1 1 d . .
C48 C 0.7751(3) -0.0918(2) 0.8088(2) 0.0634(6) Uani 1 1 d . .
C1 C 0.1954(4) 1.7672(2) -0.3793(2) 0.0722(7) Uani 1 1 d . .
C50 C 0.9480(3) -0.2328(2) 0.90462(19) 0.0591(6) Uani 1 1 d . .
H50 H 0.9636 -0.2604 0.8489 0.071 Uiso 1 1 calc R U
C58 C 0.9397(3) -0.3155(2) 0.99202(19) 0.0602(6) Uani 1 1 d . .
H58 H 0.9217 -0.2850 1.0457 0.072 Uiso 1 1 calc R U
C40 C 0.7445(4) 0.4058(2) 0.6480(2) 0.0694(7) Uani 1 1 d . .
C53 C 0.9413(4) -0.0315(2) 0.8007(2) 0.0658(7) Uani 1 1 d . .
C41 C 0.7965(4) 0.4252(3) 0.5527(2) 0.0748(8) Uani 1 1 d . .
H41 H 0.8390 0.3750 0.5266 0.090 Uiso 1 1 calc R U
C62 C 0.7874(3) -0.3868(2) 0.9979(2) 0.0611(6) Uani 1 1 d . .
C16 C 0.2231(4) 1.1483(3) 0.0390(2) 0.0725(7) Uani 1 1 d . .
C37 C 0.7218(4) 0.5931(3) 0.5341(2) 0.0724(7) Uani 1 1 d . .
C49 C 0.7776(3) -0.1758(2) 0.8976(2) 0.0603(6) Uani 1 1 d . .
H49 H 0.7712 -0.1453 0.9517 0.072 Uiso 1 1 calc R U
C42 C 0.7861(4) 0.5173(3) 0.4967(2) 0.0756(8) Uani 1 1 d . .
H42 H 0.8224 0.5288 0.4335 0.091 Uiso 1 1 calc R U
C19 C 0.0736(3) 0.8905(2) 0.1731(2) 0.0671(7) Uani 1 1 d . .
H19 H 0.0704 0.8649 0.1161 0.080 Uiso 1 1 calc R U
C54 C 0.9396(4) 0.0683(3) 0.7368(3) 0.0790(8) Uani 1 1 d . .
H54A H 0.9417 0.0619 0.6719 0.095 Uiso 1 1 calc R U
H54B H 1.0440 0.1026 0.7453 0.095 Uiso 1 1 calc R U
C23 C 0.2403(3) 0.8501(2) 0.22055(19) 0.0637(6) Uani 1 1 d . .
C11 C 0.0448(4) 1.1861(2) 0.0078(2) 0.0708(7) Uani 1 1 d . .
C60 C 1.0250(4) -0.4685(3) 1.0883(2) 0.0774(8) Uani 1 1 d . .
H60A H 1.0711 -0.4687 1.1492 0.093 Uiso 1 1 calc R U
H60B H 1.0577 -0.5285 1.0708 0.093 Uiso 1 1 calc R U
C51 C 1.1001(3) -0.1653(2) 0.9069(2) 0.0685(7) Uani 1 1 d . .
H51A H 1.1123 -0.1591 0.9713 0.082 Uiso 1 1 calc R U
H51B H 1.2052 -0.1945 0.8876 0.082 Uiso 1 1 calc R U
C47 C 0.6178(4) -0.0266(3) 0.8188(3) 0.0799(9) Uani 1 1 d . .
H47A H 0.5132 -0.0613 0.8115 0.096 Uiso 1 1 calc R U
H47B H 0.6129 -0.0153 0.8821 0.096 Uiso 1 1 calc R U
C65 C 0.8240(4) -0.4588(2) 1.0929(2) 0.0670(7) Uani 1 1 d . .
H65 H 0.7947 -0.4250 1.1432 0.080 Uiso 1 1 calc R U
C12 C -0.0968(4) 1.1317(3) 0.0306(2) 0.0771(8) Uani 1 1 d . .
H12 H -0.2012 1.1592 0.0091 0.093 Uiso 1 1 calc R U
C26 C 0.3108(4) 0.6703(2) 0.3153(2) 0.0689(7) Uani 1 1 d . .
H26 H 0.3026 0.6892 0.3760 0.083 Uiso 1 1 calc R U
C4 C 0.2200(4) 1.5799(3) -0.2651(2) 0.0748(8) Uani 1 1 d . .
C3 C 0.1276(5) 1.5976(3) -0.3469(3) 0.0866(10) Uani 1 1 d . .
H3 H 0.0722 1.5463 -0.3638 0.104 Uiso 1 1 calc R U
C63 C 0.6219(3) -0.3264(2) 0.9955(2) 0.0736(8) Uani 1 1 d . .
H63A H 0.5223 -0.3679 0.9957 0.088 Uiso 1 1 calc R U
H63B H 0.6120 -0.3006 1.0517 0.088 Uiso 1 1 calc R U
C6 C 0.2863(4) 1.7512(3) -0.2977(2) 0.0739(8) Uani 1 1 d . .
H6 H 0.3397 1.8025 -0.2798 0.089 Uiso 1 1 calc R U
C46 C 0.6190(5) 0.0709(3) 0.7490(3) 0.0873(9) Uani 1 1 d . .
H46A H 0.5187 0.1079 0.7621 0.105 Uiso 1 1 calc R U
H46B H 0.6111 0.0607 0.6857 0.105 Uiso 1 1 calc R U
C14 C 0.0647(3) 0.9998(2) 0.1391(2) 0.0654(7) Uani 1 1 d . .
H14 H 0.0682 1.0296 0.1935 0.079 Uiso 1 1 calc R U
C59 C 1.0965(4) -0.3813(3) 1.0140(2) 0.0750(8) Uani 1 1 d . .
H59A H 1.1878 -0.3489 1.0389 0.090 Uiso 1 1 calc R U
H59B H 1.1412 -0.4012 0.9581 0.090 Uiso 1 1 calc R U
C75 C 0.7647(4) -0.1300(3) 0.7181(2) 0.0787(8) Uani 1 1 d . .
H75A H 0.7699 -0.0764 0.6643 0.118 Uiso 1 1 calc R U
H75B H 0.6578 -0.1645 0.7196 0.118 Uiso 1 1 calc R U
H75C H 0.8600 -0.1728 0.7140 0.118 Uiso 1 1 calc R U
C13 C -0.1020(4) 1.0306(3) 0.0877(3) 0.0791(8) Uani 1 1 d . .
H13A H -0.1234 0.9870 0.0467 0.095 Uiso 1 1 calc R U
H13B H -0.1980 1.0241 0.1337 0.095 Uiso 1 1 calc R U
C45 C 0.7833(5) 0.1287(3) 0.7543(3) 0.0817(9) Uani 1 1 d . .
H45 H 0.7878 0.1394 0.8182 0.098 Uiso 1 1 calc R U
C5 C 0.2971(4) 1.6584(3) -0.2432(2) 0.0754(8) Uani 1 1 d . .
H5 H 0.3598 1.6486 -0.1888 0.090 Uiso 1 1 calc R U
C55 C 0.6208(3) -0.2432(2) 0.9090(2) 0.0744(8) Uani 1 1 d . .
H55A H 0.5168 -0.2053 0.9125 0.089 Uiso 1 1 calc R U
H55B H 0.6158 -0.2698 0.8535 0.089 Uiso 1 1 calc R U
C66 C 0.7331(4) -0.5582(3) 1.1200(2) 0.0755(8) Uani 1 1 d . .
H66 H 0.7706 -0.5951 1.0735 0.091 Uiso 1 1 calc R U
C9 C 0.1636(4) 1.3100(3) -0.1342(3) 0.0819(9) Uani 1 1 d . U
H9 H 0.1358 1.2645 -0.1731 0.098 Uiso 1 1 calc R U
C15 C 0.2211(3) 1.0367(2) 0.0712(2) 0.0660(7) Uani 1 1 d . .
H15 H 0.2036 1.0123 0.0145 0.079 Uiso 1 1 calc R U
C39 C 0.6807(5) 0.4822(3) 0.6829(2) 0.0838(9) Uani 1 1 d . .
H39 H 0.6449 0.4711 0.7461 0.101 Uiso 1 1 calc R U
C22 C 0.1980(4) 0.7402(2) 0.2461(2) 0.0671(7) Uani 1 1 d . .
H22 H 0.2038 0.7183 0.1869 0.081 Uiso 1 1 calc R U
C2 C 0.1160(5) 1.6890(3) -0.4035(3) 0.0902(10) Uani 1 1 d . .
H2 H 0.0546 1.6985 -0.4583 0.108 Uiso 1 1 calc R U
C76 C 0.7955(4) -0.4399(3) 0.9169(2) 0.0763(8) Uani 1 1 d . .
H76A H 0.7945 -0.3933 0.8578 0.114 Uiso 1 1 calc R U
H76B H 0.6972 -0.4823 0.9226 0.114 Uiso 1 1 calc R U
H76C H 0.8999 -0.4773 0.9196 0.114 Uiso 1 1 calc R U
C52 C 1.0819(4) -0.0664(2) 0.8451(2) 0.0702(7) Uani 1 1 d . .
H52 H 1.1779 -0.0256 0.8371 0.084 Uiso 1 1 calc R U
C7 C 0.2401(5) 1.4823(3) -0.2012(3) 0.0866(9) Uani 1 1 d . .
H7 H 0.3338 1.4740 -0.1623 0.104 Uiso 1 1 calc R U
C43 C 0.7541(4) 0.3083(3) 0.7104(2) 0.0768(8) Uani 1 1 d . .
H43 H 0.7393 0.3056 0.7746 0.092 Uiso 1 1 calc R U
C28 C 0.3236(5) 0.4940(3) 0.4108(3) 0.0886(9) Uani 1 1 d . .
H28A H 0.3007 0.5154 0.4688 0.106 Uiso 1 1 calc R U
H28B H 0.4481 0.4939 0.3994 0.106 Uiso 1 1 calc R U
C38 C 0.6679(5) 0.5748(3) 0.6277(2) 0.0806(8) Uani 1 1 d . .
H38 H 0.6231 0.6246 0.6536 0.097 Uiso 1 1 calc R U
C36 C 0.5002(4) 0.6747(3) 0.2822(3) 0.0883(10) Uani 1 1 d . .
H36A H 0.5092 0.6703 0.2175 0.132 Uiso 1 1 calc R U
H36B H 0.5613 0.6218 0.3201 0.132 Uiso 1 1 calc R U
H36C H 0.5497 0.7350 0.2882 0.132 Uiso 1 1 calc R U
C24 C 0.3887(4) 0.8827(3) 0.1461(2) 0.0781(9) Uani 1 1 d . .
H24A H 0.4984 0.8617 0.1735 0.094 Uiso 1 1 calc R U
H24B H 0.3743 0.8522 0.0936 0.094 Uiso 1 1 calc R U
C44 C 0.7808(5) 0.2253(3) 0.6871(3) 0.0860(9) Uani 1 1 d . .
H44 H 0.7998 0.2265 0.6235 0.103 Uiso 1 1 calc R U
C35 C 0.2705(6) 0.8874(3) 0.3095(3) 0.0916(10) Uani 1 1 d . .
H35A H 0.2692 0.9570 0.2944 0.137 Uiso 1 1 calc R U
H35B H 0.3807 0.8652 0.3336 0.137 Uiso 1 1 calc R U
H35C H 0.1806 0.8635 0.3562 0.137 Uiso 1 1 calc R U
C17 C 0.3516(4) 1.1765(3) -0.0480(3) 0.0910(11) Uani 1 1 d . .
H17A H 0.4684 1.1620 -0.0274 0.109 Uiso 1 1 calc R U
H17B H 0.3273 1.1366 -0.0920 0.109 Uiso 1 1 calc R U
C27 C 0.2443(5) 0.5656(3) 0.3308(3) 0.0801(8) Uani 1 1 d . .
H27A H 0.1199 0.5655 0.3427 0.096 Uiso 1 1 calc R U
H27B H 0.2661 0.5434 0.2732 0.096 Uiso 1 1 calc R U
C20 C -0.0707(4) 0.8376(3) 0.2387(3) 0.0905(10) Uani 1 1 d . .
H20A H -0.1736 0.8325 0.2043 0.109 Uiso 1 1 calc R U
H20B H -0.1000 0.8710 0.2885 0.109 Uiso 1 1 calc R U
C18 C 0.3436(5) 1.2828(3) -0.0991(4) 0.0983(12) Uani 1 1 d . .
H18A H 0.3748 1.3232 -0.0567 0.118 Uiso 1 1 calc R U
H18B H 0.4268 1.2948 -0.1522 0.118 Uiso 1 1 calc R U
C67 C 0.5364(5) -0.5496(3) 1.1182(4) 0.1030(12) Uani 1 1 d . .
H67A H 0.4972 -0.5072 1.1576 0.155 Uiso 1 1 calc R U
H67B H 0.4850 -0.6126 1.1410 0.155 Uiso 1 1 calc R U
H67C H 0.5033 -0.5237 1.0548 0.155 Uiso 1 1 calc R U
C21 C 0.0046(4) 0.7374(3) 0.2789(3) 0.0860(9) Uani 1 1 d . .
H21A H -0.0565 0.6881 0.2561 0.103 Uiso 1 1 calc R U
H21B H -0.0066 0.7222 0.3472 0.103 Uiso 1 1 calc R U
C8 C 0.1403(5) 1.4091(3) -0.1949(3) 0.0895(9) Uani 1 1 d . U
H8 H 0.0437 1.4185 -0.2318 0.107 Uiso 1 1 calc R U
C33 C 0.2646(7) 1.9352(3) -0.4205(4) 0.1094(14) Uani 1 1 d . .
H33A H 0.2420 1.9919 -0.4686 0.164 Uiso 1 1 calc R U
H33B H 0.3867 1.9225 -0.4201 0.164 Uiso 1 1 calc R U
H33C H 0.2254 1.9457 -0.3603 0.164 Uiso 1 1 calc R U
C30 C 0.3372(5) 0.3168(3) 0.5025(4) 0.1006(12) Uani 1 1 d . .
H30 H 0.4630 0.3185 0.4906 0.121 Uiso 1 1 calc R U
C25 C 0.3914(4) 0.9924(3) 0.1104(3) 0.0830(9) Uani 1 1 d . .
H25A H 0.4819 1.0092 0.0613 0.100 Uiso 1 1 calc R U
H25B H 0.4216 1.0217 0.1616 0.100 Uiso 1 1 calc R U
C68 C 0.7881(6) -0.6149(3) 1.2168(3) 0.0911(10) Uani 1 1 d . .
H68A H 0.9122 -0.6078 1.2201 0.109 Uiso 1 1 calc R U
H68B H 0.7331 -0.5860 1.2648 0.109 Uiso 1 1 calc R U
C10 C 0.0338(5) 1.2882(3) -0.0492(3) 0.0836(9) Uani 1 1 d . .
H10A H 0.0550 1.3326 -0.0090 0.100 Uiso 1 1 calc R U
H10B H -0.0825 1.2998 -0.0715 0.100 Uiso 1 1 calc R U
C64 C 0.6486(7) 0.7602(3) 0.5051(3) 0.1064(13) Uani 1 1 d . .
H74A H 0.6546 0.8172 0.4549 0.160 Uiso 1 1 calc R U
H74B H 0.7117 0.7711 0.5571 0.160 Uiso 1 1 calc R U
H74C H 0.5299 0.7460 0.5250 0.160 Uiso 1 1 calc R U
C34 C 0.2769(7) 1.1970(3) 0.1176(4) 0.1119(14) Uani 1 1 d . .
H34A H 0.2830 1.2659 0.0939 0.168 Uiso 1 1 calc R U
H34B H 0.3882 1.1732 0.1388 0.168 Uiso 1 1 calc R U
H34C H 0.1930 1.1821 0.1693 0.168 Uiso 1 1 calc R U
C29 C 0.2560(5) 0.3909(3) 0.4236(3) 0.0905(10) Uani 1 1 d . .
H29A H 0.2763 0.3704 0.3649 0.109 Uiso 1 1 calc R U
H29B H 0.1319 0.3910 0.4363 0.109 Uiso 1 1 calc R U
C69 C 0.7444(6) -0.7219(3) 1.2393(3) 0.0967(11) Uani 1 1 d . .
H69A H 0.6197 -0.7292 1.2394 0.116 Uiso 1 1 calc R U
H69B H 0.7943 -0.7503 1.1896 0.116 Uiso 1 1 calc R U
C32 C 0.2995(7) 0.3366(4) 0.5978(4) 0.1172(15) Uani 1 1 d . .
H32A H 0.3462 0.3988 0.5998 0.176 Uiso 1 1 calc R U
H32B H 0.3516 0.2873 0.6447 0.176 Uiso 1 1 calc R U
H32C H 0.1766 0.3364 0.6102 0.176 Uiso 1 1 calc R U
C70 C 0.8069(8) -0.7775(3) 1.3318(3) 0.1129(15) Uani 1 1 d . .
H70A H 0.7424 -0.7557 1.3817 0.136 Uiso 1 1 calc R U
H70B H 0.9274 -0.7606 1.3356 0.136 Uiso 1 1 calc R U
C71 C 0.7929(8) -0.8878(4) 1.3515(4) 0.1191(14) Uani 1 1 d . U
H71 H 0.8645 -0.9065 1.3015 0.143 Uiso 1 1 calc R U
C31 C 0.2705(11) 0.2134(4) 0.5004(6) 0.161(3) Uani 1 1 d . .
H31A H 0.1515 0.2067 0.5225 0.242 Uiso 1 1 calc R U
H31B H 0.3386 0.1655 0.5405 0.242 Uiso 1 1 calc R U
H31C H 0.2805 0.2043 0.4371 0.242 Uiso 1 1 calc R U
C61 C 0.6248(11) -0.9250(6) 1.3432(6) 0.167(3) Uani 1 1 d . U
H73A H 0.5495 -0.9138 1.3937 0.250 Uiso 1 1 calc R U
H73B H 0.6320 -0.9933 1.3463 0.250 Uiso 1 1 calc R U
H73C H 0.5796 -0.8928 1.2840 0.250 Uiso 1 1 calc R U
C72 C 0.8719(13) -0.9365(6) 1.4398(6) 0.192(3) Uani 1 1 d . U
H72A H 0.9893 -0.9148 1.4394 0.287 Uiso 1 1 calc R U
H72B H 0.8702 -1.0054 1.4454 0.287 Uiso 1 1 calc R U
H72C H 0.8076 -0.9212 1.4923 0.287 Uiso 1 1 calc R U

loop_
_atom_site_aniso_label
_atom_site_aniso_U_11
_atom_site_aniso_U_22
_atom_site_aniso_U_33
_atom_site_aniso_U_23
_atom_site_aniso_U_13
_atom_site_aniso_U_12
O2 0.1002(17) 0.0836(16) 0.0771(13) -0.0150(12) 0.0002(11) 0.0096(12)
O1 0.114(2) 0.0844(17) 0.0883(16) 0.0020(13) -0.0088(14) -0.0027(14)
C48 0.0468(12) 0.0780(18) 0.0677(15) -0.0208(13) -0.0059(10) -0.0003(11)
C1 0.0646(16) 0.080(2) 0.0699(16) -0.0133(15) 0.0024(13) -0.0035(13)
C50 0.0426(11) 0.0770(17) 0.0621(13) -0.0241(12) -0.0058(9) 0.0001(10)
C58 0.0453(12) 0.0771(17) 0.0638(14) -0.0269(12) -0.0070(10) -0.0006(11)
C40 0.0571(14) 0.081(2) 0.0723(16) -0.0211(14) -0.0015(12) -0.0063(13)
C53 0.0535(13) 0.0798(18) 0.0671(15) -0.0233(13) 0.0000(11) -0.0057(12)
C41 0.0634(16) 0.088(2) 0.0814(19) -0.0368(17) -0.0007(13) 0.0008(14)
C62 0.0475(12) 0.0738(17) 0.0671(15) -0.0249(12) -0.0089(10) -0.0002(11)
C16 0.0597(15) 0.0808(19) 0.0779(18) -0.0187(15) -0.0057(13) -0.0072(13)
C37 0.0599(15) 0.085(2) 0.0768(18) -0.0260(16) -0.0064(13) -0.0016(13)
C49 0.0440(11) 0.0744(17) 0.0660(14) -0.0232(12) -0.0039(10) 0.0004(10)
C42 0.0725(18) 0.090(2) 0.0665(16) -0.0229(15) 0.0007(13) 0.0027(15)
C19 0.0489(13) 0.086(2) 0.0659(15) -0.0159(14) -0.0018(11) -0.0068(12)
C54 0.0676(17) 0.085(2) 0.0822(19) -0.0151(16) -0.0010(14) -0.0064(15)
C23 0.0539(13) 0.0799(18) 0.0568(13) -0.0138(13) -0.0058(10) -0.0097(12)
C11 0.0639(16) 0.082(2) 0.0685(16) -0.0233(14) 0.0031(12) 0.0075(13)
C60 0.0624(16) 0.091(2) 0.0801(18) -0.0187(16) -0.0194(13) 0.0047(14)
C51 0.0438(12) 0.094(2) 0.0718(16) -0.0251(15) -0.0077(11) -0.0045(12)
C47 0.0539(15) 0.090(2) 0.092(2) -0.0148(17) 0.0005(14) 0.0084(14)
C65 0.0617(15) 0.0776(19) 0.0665(15) -0.0254(14) -0.0067(12) -0.0015(12)
C12 0.0531(14) 0.094(2) 0.0825(19) -0.0170(16) -0.0035(13) 0.0086(14)
C26 0.0631(15) 0.0823(19) 0.0591(14) -0.0101(13) -0.0055(11) -0.0080(13)
C4 0.0609(16) 0.081(2) 0.0801(18) -0.0148(15) 0.0073(13) 0.0001(14)
C3 0.077(2) 0.077(2) 0.111(3) -0.0305(19) -0.0134(18) -0.0118(16)
C63 0.0439(13) 0.084(2) 0.092(2) -0.0162(16) -0.0006(12) -0.0036(12)
C6 0.0735(17) 0.080(2) 0.0705(16) -0.0226(15) 0.0009(13) -0.0134(14)
C46 0.0674(18) 0.091(2) 0.099(2) -0.0129(19) -0.0012(16) 0.0156(16)
C14 0.0481(12) 0.086(2) 0.0639(14) -0.0210(13) -0.0011(10) -0.0025(12)
C59 0.0492(13) 0.096(2) 0.0797(18) -0.0185(16) -0.0139(12) 0.0045(13)
C75 0.0708(17) 0.101(2) 0.0696(17) -0.0272(16) -0.0142(13) -0.0033(15)
C13 0.0490(14) 0.098(2) 0.087(2) -0.0126(17) -0.0018(13) -0.0016(14)
C45 0.087(2) 0.080(2) 0.0782(19) -0.0183(16) -0.0013(16) 0.0027(16)
C5 0.0742(18) 0.084(2) 0.0695(17) -0.0203(15) -0.0038(13) -0.0050(15)
C55 0.0407(12) 0.087(2) 0.095(2) -0.0172(16) -0.0124(12) 0.0018(12)
C66 0.0747(18) 0.076(2) 0.0776(18) -0.0201(15) -0.0084(14) -0.0039(14)
C9 0.0731(19) 0.080(2) 0.090(2) -0.0155(16) 0.0051(16) 0.0059(15)
C15 0.0492(13) 0.0824(19) 0.0655(15) -0.0143(13) -0.0041(10) -0.0065(11)
C39 0.087(2) 0.098(3) 0.0699(18) -0.0287(17) 0.0120(15) -0.0037(17)
C22 0.0564(14) 0.0844(19) 0.0604(14) -0.0157(13) -0.0037(11) -0.0100(12)
C2 0.084(2) 0.101(3) 0.088(2) -0.0210(19) -0.0287(17) -0.0038(18)
C76 0.0741(18) 0.087(2) 0.0760(17) -0.0332(15) -0.0141(14) -0.0037(14)
C52 0.0507(13) 0.088(2) 0.0755(17) -0.0257(15) -0.0029(11) -0.0107(12)
C7 0.0716(19) 0.093(2) 0.099(2) -0.0292(19) -0.0030(16) 0.0060(17)
C43 0.0675(17) 0.090(2) 0.0750(18) -0.0220(16) -0.0011(13) -0.0018(15)
C28 0.089(2) 0.086(2) 0.090(2) -0.0142(18) -0.0145(17) -0.0087(17)
C38 0.087(2) 0.078(2) 0.0801(19) -0.0265(16) 0.0095(16) 0.0043(16)
C36 0.0666(18) 0.099(3) 0.087(2) 0.0041(18) -0.0050(15) -0.0024(16)
C24 0.0453(13) 0.097(2) 0.0814(19) 0.0024(16) -0.0032(12) 0.0000(13)
C44 0.087(2) 0.091(3) 0.079(2) -0.0196(18) -0.0020(16) 0.0029(18)
C35 0.106(3) 0.100(3) 0.0722(19) -0.0228(18) -0.0214(17) -0.010(2)
C17 0.0565(16) 0.090(2) 0.112(3) 0.005(2) 0.0098(16) 0.0002(15)
C27 0.0720(18) 0.088(2) 0.0784(19) -0.0149(16) -0.0067(14) -0.0096(15)
C20 0.0546(16) 0.100(3) 0.107(3) -0.004(2) 0.0113(15) -0.0045(15)
C18 0.074(2) 0.089(3) 0.119(3) 0.002(2) 0.0062(19) -0.0031(17)
C67 0.078(2) 0.089(3) 0.138(4) -0.017(2) -0.004(2) -0.0173(18)
C21 0.0598(16) 0.094(2) 0.095(2) -0.0033(18) 0.0041(15) -0.0134(15)
C8 0.0722(19) 0.094(2) 0.102(3) -0.0206(18) -0.0109(17) 0.0049(18)
C33 0.120(3) 0.076(2) 0.123(3) -0.006(2) 0.009(3) -0.005(2)
C30 0.076(2) 0.083(2) 0.137(4) -0.011(2) -0.002(2) 0.0023(17)
C25 0.0492(14) 0.095(2) 0.093(2) 0.0042(17) -0.0046(13) -0.0119(14)
C68 0.102(3) 0.088(2) 0.082(2) -0.0164(18) -0.0101(18) -0.0153(19)
C10 0.0724(19) 0.086(2) 0.093(2) -0.0229(18) 0.0035(16) 0.0106(15)
C64 0.123(3) 0.093(3) 0.103(3) -0.022(2) 0.000(2) 0.018(2)
C34 0.135(4) 0.092(3) 0.115(3) -0.028(2) -0.045(3) -0.019(2)
C29 0.086(2) 0.088(2) 0.099(2) -0.024(2) -0.0004(18) -0.0101(17)
C69 0.114(3) 0.087(2) 0.089(2) -0.0148(19) -0.016(2) -0.009(2)
C32 0.119(4) 0.114(4) 0.113(3) -0.011(3) -0.025(3) 0.009(3)
C70 0.145(4) 0.096(3) 0.094(3) -0.007(2) -0.033(3) -0.031(3)
C71 0.126(2) 0.116(2) 0.113(2) -0.0201(19) -0.0147(19) -0.0040(19)
C31 0.182(7) 0.087(3) 0.212(7) -0.028(4) -0.001(5) -0.009(4)
C61 0.156(4) 0.149(4) 0.188(5) -0.015(4) -0.047(3) -0.029(3)
C72 0.211(5) 0.168(5) 0.179(4) 0.010(4) -0.086(4) -0.019(4)

loop_
_atom_type_symbol
_atom_type_description
_atom_type_scat_dispersion_real
_atom_type_scat_dispersion_imag
_atom_type_scat_source
C C 0.0181 0.0091 'International Tables Vol C Tables 4.2.6.8 and 6.1.1.4'
H H 0.0000 0.0000 'International Tables Vol C Tables 4.2.6.8 and 6.1.1.4'
O O 0.0492 0.0322 'International Tables Vol C Tables 4.2.6.8 and 6.1.1.4'

loop_
_geom_angle_atom_site_label_1
_geom_angle_atom_site_label_2
_geom_angle_atom_site_label_3
_geom_angle
C37 O2 C64 118.3(3)
C1 O1 C33 118.4(3)
C53 C48 C75 107.8(2)
C53 C48 C47 109.1(3)
C75 C48 C47 110.1(3)
C53 C48 C49 109.7(2)
C75 C48 C49 111.6(3)
C47 C48 C49 108.5(2)
O1 C1 C6 124.7(3)
O1 C1 C2 116.6(3)
C6 C1 C2 118.8(3)
C58 C50 C51 110.9(2)
C58 C50 C49 109.9(2)
C51 C50 C49 110.1(2)
C58 C50 H50 108.6
C51 C50 H50 108.6
C49 C50 H50 108.6
C50 C58 C59 119.0(2)
C50 C58 C62 115.2(2)
C59 C58 C62 103.9(2)
C50 C58 H58 106.0
C59 C58 H58 106.0
C62 C58 H58 106.0
C39 C40 C41 117.2(3)
C39 C40 C43 120.0(3)
C41 C40 C43 122.8(3)
C52 C53 C54 121.4(3)
C52 C53 C48 121.8(3)
C54 C53 C48 116.8(3)
C42 C41 C40 121.2(3)
C42 C41 H41 119.4
C40 C41 H41 119.4
C63 C62 C76 110.7(2)
C63 C62 C58 106.3(2)
C76 C62 C58 112.3(2)
C63 C62 C65 116.7(2)
C76 C62 C65 110.3(3)
C58 C62 C65 100.0(2)
C11 C16 C34 108.4(3)
C11 C16 C15 110.7(2)
C34 C16 C15 112.0(3)
C11 C16 C17 107.6(3)
C34 C16 C17 110.3(3)
C15 C16 C17 107.8(3)
O2 C37 C38 125.4(3)
O2 C37 C42 115.5(3)
C38 C37 C42 119.1(3)
C55 C49 C50 111.5(2)
C55 C49 C48 113.6(2)
C50 C49 C48 112.7(2)
C55 C49 H49 106.1
C50 C49 H49 106.1
C48 C49 H49 106.1
C41 C42 C37 120.3(3)
C41 C42 H42 119.8
C37 C42 H42 119.8
C14 C19 C20 119.2(3)
C14 C19 C23 116.2(2)
C20 C19 C23 104.2(3)
C14 C19 H19 105.3
C20 C19 H19 105.3
C23 C19 H19 105.3
C53 C54 C45 113.8(3)
C53 C54 H54A 108.8
C45 C54 H54A 108.8
C53 C54 H54B 108.8
C45 C54 H54B 108.8
H54A C54 H54B 107.7
C35 C23 C19 112.3(3)
C35 C23 C24 110.7(3)
C19 C23 C24 105.9(2)
C35 C23 C22 110.7(3)
C19 C23 C22 100.5(2)
C24 C23 C22 116.2(3)
C12 C11 C10 120.6(3)
C12 C11 C16 121.8(3)
C10 C11 C16 117.5(3)
C59 C60 C65 107.4(2)
C59 C60 H60A 110.2
C65 C60 H60A 110.2
C59 C60 H60B 110.2
C65 C60 H60B 110.2
H60A C60 H60B 108.5
C52 C51 C50 113.9(2)
C52 C51 H51A 108.8
C50 C51 H51A 108.8
C52 C51 H51B 108.8
C50 C51 H51B 108.8
H51A C51 H51B 107.7
C46 C47 C48 114.9(3)
C46 C47 H47A 108.5
C48 C47 H47A 108.5
C46 C47 H47B 108.5
C48 C47 H47B 108.5
H47A C47 H47B 107.5
C66 C65 C62 120.5(2)
C66 C65 C60 112.0(3)
C62 C65 C60 102.8(2)
C66 C65 H65 106.9
C62 C65 H65 106.9
C60 C65 H65 106.9
C11 C12 C13 125.4(3)
C11 C12 H12 117.3
C13 C12 H12 117.3
C36 C26 C27 109.5(3)
C36 C26 C22 112.3(2)
C27 C26 C22 110.8(3)
C36 C26 H26 108.0
C27 C26 H26 108.0
C22 C26 H26 108.0
C5 C4 C3 116.6(3)
C5 C4 C7 118.9(3)
C3 C4 C7 124.6(3)
C2 C3 C4 121.8(3)
C2 C3 H3 119.1
C4 C3 H3 119.1
C55 C63 C62 111.9(2)
C55 C63 H63A 109.2
C62 C63 H63A 109.2
C55 C63 H63B 109.2
C62 C63 H63B 109.2
H63A C63 H63B 107.9
C5 C6 C1 119.4(3)
C5 C6 H6 120.3
C1 C6 H6 120.3
C47 C46 C45 111.6(3)
C47 C46 H46A 109.3
C45 C46 H46A 109.3
C47 C46 H46B 109.3
C45 C46 H46B 109.3
H46A C46 H46B 108.0
C19 C14 C13 111.3(2)
C19 C14 C15 110.0(2)
C13 C14 C15 108.7(2)
C19 C14 H14 108.9
C13 C14 H14 108.9
C15 C14 H14 108.9
C58 C59 C60 103.6(2)
C58 C59 H59A 111.0
C60 C59 H59A 111.0
C58 C59 H59B 111.0
C60 C59 H59B 111.0
H59A C59 H59B 109.0
C48 C75 H75A 109.5
C48 C75 H75B 109.5
H75A C75 H75B 109.5
C48 C75 H75C 109.5
H75A C75 H75C 109.5
H75B C75 H75C 109.5
C12 C13 C14 113.5(3)
C12 C13 H13A 108.9
C14 C13 H13A 108.9
C12 C13 H13B 108.9
C14 C13 H13B 108.9
H13A C13 H13B 107.7
C44 C45 C54 112.6(3)
C44 C45 C46 111.0(3)
C54 C45 C46 108.7(3)
C44 C45 H45 108.1
C54 C45 H45 108.1
C46 C45 H45 108.1
C4 C5 C6 123.2(3)
C4 C5 H5 118.4
C6 C5 H5 118.4
C63 C55 C49 114.3(2)
C63 C55 H55A 108.7
C49 C55 H55A 108.7
C63 C55 H55B 108.7
C49 C55 H55B 108.7
H55A C55 H55B 107.6
C67 C66 C68 110.6(3)
C67 C66 C65 112.4(3)
C68 C66 C65 110.7(3)
C67 C66 H66 107.6
C68 C66 H66 107.6
C65 C66 H66 107.6
C8 C9 C18 117.5(3)
C8 C9 C10 112.4(3)
C18 C9 C10 108.3(3)
C8 C9 H9 105.9
C18 C9 H9 105.9
C10 C9 H9 105.9
C25 C15 C16 114.6(2)
C25 C15 C14 111.8(2)
C16 C15 C14 111.9(3)
C25 C15 H15 105.9
C16 C15 H15 105.9
C14 C15 H15 105.9
C40 C39 C38 122.5(3)
C40 C39 H39 118.7
C38 C39 H39 118.7
C26 C22 C21 113.1(3)
C26 C22 C23 119.9(2)
C21 C22 C23 103.1(3)
C26 C22 H22 106.7
C21 C22 H22 106.7
C23 C22 H22 106.7
C3 C2 C1 120.3(3)
C3 C2 H2 119.8
C1 C2 H2 119.8
C62 C76 H76A 109.5
C62 C76 H76B 109.5
H76A C76 H76B 109.5
C62 C76 H76C 109.5
H76A C76 H76C 109.5
H76B C76 H76C 109.5
C53 C52 C51 125.9(3)
C53 C52 H52 117.1
C51 C52 H52 117.1
C8 C7 C4 126.1(4)
C8 C7 H7 117.0
C4 C7 H7 117.0
C44 C43 C40 128.4(3)
C44 C43 H43 115.8
C40 C43 H43 115.8
C27 C28 C29 113.8(3)
C27 C28 H28A 108.8
C29 C28 H28A 108.8
C27 C28 H28B 108.8
C29 C28 H28B 108.8
H28A C28 H28B 107.7
C37 C38 C39 119.7(3)
C37 C38 H38 120.2
C39 C38 H38 120.2
C26 C36 H36A 109.5
C26 C36 H36B 109.5
H36A C36 H36B 109.5
C26 C36 H36C 109.5
H36A C36 H36C 109.5
H36B C36 H36C 109.5
C25 C24 C23 111.4(3)
C25 C24 H24A 109.4
C23 C24 H24A 109.4
C25 C24 H24B 109.4
C23 C24 H24B 109.4
H24A C24 H24B 108.0
C43 C44 C45 125.4(4)
C43 C44 H44 117.3
C45 C44 H44 117.3
C23 C35 H35A 109.5
C23 C35 H35B 109.5
H35A C35 H35B 109.5
C23 C35 H35C 109.5
H35A C35 H35C 109.5
H35B C35 H35C 109.5
C18 C17 C16 114.1(3)
C18 C17 H17A 108.7
C16 C17 H17A 108.7
C18 C17 H17B 108.7
C16 C17 H17B 108.7
H17A C17 H17B 107.6
C28 C27 C26 115.2(3)
C28 C27 H27A 108.5
C26 C27 H27A 108.5
C28 C27 H27B 108.5
C26 C27 H27B 108.5
H27A C27 H27B 107.5
C19 C20 C21 104.2(3)
C19 C20 H20A 110.9
C21 C20 H20A 110.9
C19 C20 H20B 110.9
C21 C20 H20B 110.9
H20A C20 H20B 108.9
C9 C18 C17 111.3(3)
C9 C18 H18A 109.4
C17 C18 H18A 109.4
C9 C18 H18B 109.4
C17 C18 H18B 109.4
H18A C18 H18B 108.0
C66 C67 H67A 109.5
C66 C67 H67B 109.5
H67A C67 H67B 109.5
C66 C67 H67C 109.5
H67A C67 H67C 109.5
H67B C67 H67C 109.5
C20 C21 C22 107.3(3)
C20 C21 H21A 110.3
C22 C21 H21A 110.3
C20 C21 H21B 110.3
C22 C21 H21B 110.3
H21A C21 H21B 108.5
C7 C8 C9 126.4(4)
C7 C8 H8 116.8
C9 C8 H8 116.8
O1 C33 H33A 109.5
O1 C33 H33B 109.5
H33A C33 H33B 109.5
O1 C33 H33C 109.5
H33A C33 H33C 109.5
H33B C33 H33C 109.5
C32 C30 C29 113.0(4)
C32 C30 C31 109.8(5)
C29 C30 C31 109.1(5)
C32 C30 H30 108.3
C29 C30 H30 108.3
C31 C30 H30 108.3
C24 C25 C15 115.0(3)
C24 C25 H25A 108.5
C15 C25 H25A 108.5
C24 C25 H25B 108.5
C15 C25 H25B 108.5
H25A C25 H25B 107.5
C69 C68 C66 115.0(3)
C69 C68 H68A 108.5
C66 C68 H68A 108.5
C69 C68 H68B 108.5
C66 C68 H68B 108.5
H68A C68 H68B 107.5
C11 C10 C9 113.2(3)
C11 C10 H10A 108.9
C9 C10 H10A 108.9
C11 C10 H10B 108.9
C9 C10 H10B 108.9
H10A C10 H10B 107.8
O2 C64 H74A 109.5
O2 C64 H74B 109.5
H74A C64 H74B 109.5
O2 C64 H74C 109.5
H74A C64 H74C 109.5
H74B C64 H74C 109.5
C16 C34 H34A 109.5
C16 C34 H34B 109.5
H34A C34 H34B 109.5
C16 C34 H34C 109.5
H34A C34 H34C 109.5
H34B C34 H34C 109.5
C28 C29 C30 114.8(4)
C28 C29 H29A 108.6
C30 C29 H29A 108.6
C28 C29 H29B 108.6
C30 C29 H29B 108.6
H29A C29 H29B 107.5
C70 C69 C68 114.4(4)
C70 C69 H69A 108.7
C68 C69 H69A 108.7
C70 C69 H69B 108.7
C68 C69 H69B 108.7
H69A C69 H69B 107.6
C30 C32 H32A 109.5
C30 C32 H32B 109.5
H32A C32 H32B 109.5
C30 C32 H32C 109.5
H32A C32 H32C 109.5
H32B C32 H32C 109.5
C69 C70 C71 116.8(4)
C69 C70 H70A 108.1
C71 C70 H70A 108.1
C69 C70 H70B 108.1
C71 C70 H70B 108.1
H70A C70 H70B 107.3
C61 C71 C72 112.1(6)
C61 C71 C70 115.4(6)
C72 C71 C70 113.0(5)
C61 C71 H71 105.0
C72 C71 H71 105.0
C70 C71 H71 105.0
C30 C31 H31A 109.5
C30 C31 H31B 109.5
H31A C31 H31B 109.5
C30 C31 H31C 109.5
H31A C31 H31C 109.5
H31B C31 H31C 109.5
C71 C61 H73A 109.5
C71 C61 H73B 109.5
H73A C61 H73B 109.5
C71 C61 H73C 109.5
H73A C61 H73C 109.5
H73B C61 H73C 109.5
C71 C72 H72A 109.5
C71 C72 H72B 109.5
H72A C72 H72B 109.5
C71 C72 H72C 109.5
H72A C72 H72C 109.5
H72B C72 H72C 109.5

loop_
_geom_bond_atom_site_label_1
_geom_bond_atom_site_label_2
_geom_bond_distance
O2 C37 1.361(4)
O2 C64 1.407(5)
O1 C1 1.363(4)
O1 C33 1.403(6)
C48 C53 1.532(4)
C48 C75 1.542(4)
C48 C47 1.545(4)
C48 C49 1.550(4)
C1 C6 1.381(5)
C1 C2 1.389(5)
C50 C58 1.524(4)
C50 C51 1.526(4)
C50 C49 1.537(3)
C50 H50 0.9800
C58 C59 1.525(4)
C58 C62 1.543(4)
C58 H58 0.9800
C40 C39 1.375(5)
C40 C41 1.397(5)
C40 C43 1.476(5)
C53 C52 1.325(4)
C53 C54 1.508(5)
C41 C42 1.378(5)
C41 H41 0.9300
C62 C63 1.533(4)
C62 C76 1.535(4)
C62 C65 1.559(4)
C16 C11 1.526(4)
C16 C34 1.536(5)
C16 C15 1.544(5)
C16 C17 1.558(5)
C37 C38 1.378(5)
C37 C42 1.390(5)
C49 C55 1.527(4)
C49 H49 0.9800
C42 H42 0.9300
C19 C14 1.517(4)
C19 C20 1.522(4)
C19 C23 1.535(4)
C19 H19 0.9800
C54 C45 1.523(5)
C54 H54A 0.9700
C54 H54B 0.9700
C23 C35 1.534(4)
C23 C24 1.544(4)
C23 C22 1.549(4)
C11 C12 1.329(5)
C11 C10 1.501(5)
C60 C59 1.536(5)
C60 C65 1.560(4)
C60 H60A 0.9700
C60 H60B 0.9700
C51 C52 1.494(5)
C51 H51A 0.9700
C51 H51B 0.9700
C47 C46 1.519(5)
C47 H47A 0.9700
C47 H47B 0.9700
C65 C66 1.538(5)
C65 H65 0.9800
C12 C13 1.485(5)
C12 H12 0.9300
C26 C36 1.520(4)
C26 C27 1.536(5)
C26 C22 1.541(4)
C26 H26 0.9800
C4 C5 1.369(5)
C4 C3 1.390(5)
C4 C7 1.493(5)
C3 C2 1.374(6)
C3 H3 0.9300
C63 C55 1.520(5)
C63 H63A 0.9700
C63 H63B 0.9700
C6 C5 1.379(5)
C6 H6 0.9300
C46 C45 1.529(6)
C46 H46A 0.9700
C46 H46B 0.9700
C14 C13 1.531(4)
C14 C15 1.545(4)
C14 H14 0.9800
C59 H59A 0.9700
C59 H59B 0.9700
C75 H75A 0.9600
C75 H75B 0.9600
C75 H75C 0.9600
C13 H13A 0.9700
C13 H13B 0.9700
C45 C44 1.492(5)
C45 H45 0.9800
C5 H5 0.9300
C55 H55A 0.9700
C55 H55B 0.9700
C66 C67 1.526(5)
C66 C68 1.534(5)
C66 H66 0.9800
C9 C8 1.496(5)
C9 C18 1.521(6)
C9 C10 1.538(5)
C9 H9 0.9800
C15 C25 1.532(4)
C15 H15 0.9800
C39 C38 1.381(5)
C39 H39 0.9300
C22 C21 1.549(4)
C22 H22 0.9800
C2 H2 0.9300
C76 H76A 0.9600
C76 H76B 0.9600
C76 H76C 0.9600
C52 H52 0.9300
C7 C8 1.280(6)
C7 H7 0.9300
C43 C44 1.308(5)
C43 H43 0.9300
C28 C27 1.513(5)
C28 C29 1.521(5)
C28 H28A 0.9700
C28 H28B 0.9700
C38 H38 0.9300
C36 H36A 0.9600
C36 H36B 0.9600
C36 H36C 0.9600
C24 C25 1.523(5)
C24 H24A 0.9700
C24 H24B 0.9700
C44 H44 0.9300
C35 H35A 0.9600
C35 H35B 0.9600
C35 H35C 0.9600
C17 C18 1.523(5)
C17 H17A 0.9700
C17 H17B 0.9700
C27 H27A 0.9700
C27 H27B 0.9700
C20 C21 1.531(6)
C20 H20A 0.9700
C20 H20B 0.9700
C18 H18A 0.9700
C18 H18B 0.9700
C67 H67A 0.9600
C67 H67B 0.9600
C67 H67C 0.9600
C21 H21A 0.9700
C21 H21B 0.9700
C8 H8 0.9300
C33 H33A 0.9600
C33 H33B 0.9600
C33 H33C 0.9600
C30 C32 1.496(8)
C30 C29 1.526(6)
C30 C31 1.561(8)
C30 H30 0.9800
C25 H25A 0.9700
C25 H25B 0.9700
C68 C69 1.513(6)
C68 H68A 0.9700
C68 H68B 0.9700
C10 H10A 0.9700
C10 H10B 0.9700
C64 H74A 0.9600
C64 H74B 0.9600
C64 H74C 0.9600
C34 H34A 0.9600
C34 H34B 0.9600
C34 H34C 0.9600
C29 H29A 0.9700
C29 H29B 0.9700
C69 C70 1.499(6)
C69 H69A 0.9700
C69 H69B 0.9700
C32 H32A 0.9600
C32 H32B 0.9600
C32 H32C 0.9600
C70 C71 1.527(7)
C70 H70A 0.9700
C70 H70B 0.9700
C71 C61 1.425(9)
C71 C72 1.473(9)
C71 H71 0.9800
C31 H31A 0.9600
C31 H31B 0.9600
C31 H31C 0.9600
C61 H73A 0.9600
C61 H73B 0.9600
C61 H73C 0.9600
C72 H72A 0.9600
C72 H72B 0.9600
C72 H72C 0.9600

loop_
_geom_torsion_atom_site_label_1
_geom_torsion_atom_site_label_2
_geom_torsion_atom_site_label_3
_geom_torsion_atom_site_label_4
_geom_torsion
C33 O1 C1 C6 4.6(5)
C33 O1 C1 C2 -175.6(4)
C51 C50 C58 C59 -57.2(3)
C49 C50 C58 C59 -179.2(2)
C51 C50 C58 C62 178.5(2)
C49 C50 C58 C62 56.6(3)
C75 C48 C53 C52 -102.0(3)
C47 C48 C53 C52 138.4(3)
C49 C48 C53 C52 19.7(4)
C75 C48 C53 C54 75.8(3)
C47 C48 C53 C54 -43.8(4)
C49 C48 C53 C54 -162.5(2)
C39 C40 C41 C42 0.8(5)
C43 C40 C41 C42 -179.8(3)
C50 C58 C62 C63 -58.9(3)
C59 C58 C62 C63 169.3(2)
C50 C58 C62 C76 62.4(3)
C59 C58 C62 C76 -69.4(3)
C50 C58 C62 C65 179.3(2)
C59 C58 C62 C65 47.5(3)
C64 O2 C37 C38 -5.1(5)
C64 O2 C37 C42 176.3(4)
C58 C50 C49 C55 -49.5(3)
C51 C50 C49 C55 -172.0(2)
C58 C50 C49 C48 -178.6(2)
C51 C50 C49 C48 58.9(3)
C53 C48 C49 C55 -177.1(2)
C75 C48 C49 C55 -57.6(3)
C47 C48 C49 C55 63.8(3)
C53 C48 C49 C50 -49.1(3)
C75 C48 C49 C50 70.4(3)
C47 C48 C49 C50 -168.2(2)
C40 C41 C42 C37 -0.5(5)
O2 C37 C42 C41 178.4(3)
C38 C37 C42 C41 -0.3(5)
C52 C53 C54 C45 -132.5(3)
C48 C53 C54 C45 49.7(4)
C14 C19 C23 C35 61.1(3)
C20 C19 C23 C35 -72.2(4)
C14 C19 C23 C24 -59.8(3)
C20 C19 C23 C24 166.9(3)
C14 C19 C23 C22 178.9(2)
C20 C19 C23 C22 45.5(3)
C34 C16 C11 C12 -106.4(4)
C15 C16 C11 C12 16.7(4)
C17 C16 C11 C12 134.3(4)
C34 C16 C11 C10 72.9(4)
C15 C16 C11 C10 -163.9(3)
C17 C16 C11 C10 -46.3(4)
C58 C50 C51 C52 -159.0(2)
C49 C50 C51 C52 -37.2(3)
C53 C48 C47 C46 47.3(4)
C75 C48 C47 C46 -70.9(4)
C49 C48 C47 C46 166.8(3)
C63 C62 C65 C66 80.7(3)
C76 C62 C65 C66 -46.8(3)
C58 C62 C65 C66 -165.3(3)
C63 C62 C65 C60 -153.8(3)
C76 C62 C65 C60 78.7(3)
C58 C62 C65 C60 -39.8(3)
C59 C60 C65 C66 149.7(3)
C59 C60 C65 C62 18.9(3)
C10 C11 C12 C13 -179.1(3)
C16 C11 C12 C13 0.2(5)
C5 C4 C3 C2 0.8(5)
C7 C4 C3 C2 -179.1(4)
C76 C62 C63 C55 -66.4(3)
C58 C62 C63 C55 55.9(3)
C65 C62 C63 C55 166.3(3)
O1 C1 C6 C5 -179.7(3)
C2 C1 C6 C5 0.5(5)
C48 C47 C46 C45 -56.6(4)
C20 C19 C14 C13 -57.6(4)
C23 C19 C14 C13 176.3(2)
C20 C19 C14 C15 -178.2(3)
C23 C19 C14 C15 55.8(3)
C50 C58 C59 C60 -165.5(2)
C62 C58 C59 C60 -35.9(3)
C65 C60 C59 C58 10.1(3)
C11 C12 C13 C14 13.7(5)
C19 C14 C13 C12 -164.1(3)
C15 C14 C13 C12 -42.8(4)
C53 C54 C45 C44 -177.3(3)
C53 C54 C45 C46 -53.9(4)
C47 C46 C45 C44 -178.5(3)
C47 C46 C45 C54 57.1(4)
C3 C4 C5 C6 0.0(5)
C7 C4 C5 C6 179.9(3)
C1 C6 C5 C4 -0.7(5)
C62 C63 C55 C49 -55.5(4)
C50 C49 C55 C63 51.0(4)
C48 C49 C55 C63 179.6(3)
C62 C65 C66 C67 -55.0(4)
C60 C65 C66 C67 -176.1(3)
C62 C65 C66 C68 -179.2(3)
C60 C65 C66 C68 59.7(4)
C11 C16 C15 C25 -176.0(3)
C34 C16 C15 C25 -54.9(4)
C17 C16 C15 C25 66.5(4)
C11 C16 C15 C14 -47.4(3)
C34 C16 C15 C14 73.7(4)
C17 C16 C15 C14 -164.8(3)
C19 C14 C15 C25 -46.8(4)
C13 C14 C15 C25 -168.9(3)
C19 C14 C15 C16 -176.8(2)
C13 C14 C15 C16 61.1(3)
C41 C40 C39 C38 -0.2(5)
C43 C40 C39 C38 -179.7(3)
C36 C26 C22 C21 -179.5(3)
C27 C26 C22 C21 57.6(4)
C36 C26 C22 C23 -57.7(4)
C27 C26 C22 C23 179.5(3)
C35 C23 C22 C26 -47.4(4)
C19 C23 C22 C26 -166.3(3)
C24 C23 C22 C26 80.0(3)
C35 C23 C22 C21 79.2(3)
C19 C23 C22 C21 -39.6(3)
C24 C23 C22 C21 -153.4(3)
C4 C3 C2 C1 -0.9(6)
O1 C1 C2 C3 -179.5(4)
C6 C1 C2 C3 0.2(5)
C54 C53 C52 C51 -177.6(3)
C48 C53 C52 C51 0.2(5)
C50 C51 C52 C53 8.9(4)
C5 C4 C7 C8 158.2(4)
C3 C4 C7 C8 -21.9(6)
C39 C40 C43 C44 166.7(4)
C41 C40 C43 C44 -12.8(5)
O2 C37 C38 C39 -177.7(3)
C42 C37 C38 C39 0.9(5)
C40 C39 C38 C37 -0.6(6)
C35 C23 C24 C25 -65.6(4)
C19 C23 C24 C25 56.3(3)
C22 C23 C24 C25 166.9(3)
C40 C43 C44 C45 -177.9(3)
C54 C45 C44 C43 -132.0(4)
C46 C45 C44 C43 105.9(4)
C11 C16 C17 C18 49.8(4)
C34 C16 C17 C18 -68.2(4)
C15 C16 C17 C18 169.3(3)
C29 C28 C27 C26 -179.5(3)
C36 C26 C27 C28 66.6(4)
C22 C26 C27 C28 -169.0(3)
C14 C19 C20 C21 -164.7(3)
C23 C19 C20 C21 -33.1(4)
C8 C9 C18 C17 -173.5(4)
C10 C9 C18 C17 57.8(5)
C16 C17 C18 C9 -59.0(5)
C19 C20 C21 C22 7.6(4)
C26 C22 C21 C20 151.1(3)
C23 C22 C21 C20 20.2(4)
C4 C7 C8 C9 177.1(4)
C18 C9 C8 C7 -19.7(6)
C10 C9 C8 C7 107.0(5)
C23 C24 C25 C15 -55.0(4)
C16 C15 C25 C24 177.6(3)
C14 C15 C25 C24 49.0(4)
C67 C66 C68 C69 69.8(5)
C65 C66 C68 C69 -164.9(4)
C12 C11 C10 C9 -129.8(4)
C16 C11 C10 C9 50.8(4)
C8 C9 C10 C11 175.0(3)
C18 C9 C10 C11 -53.5(4)
C27 C28 C29 C30 178.7(4)
C32 C30 C29 C28 63.6(5)
C31 C30 C29 C28 -174.1(5)
C66 C68 C69 C70 177.0(4)
C68 C69 C70 C71 -170.4(5)
C69 C70 C71 C61 -54.4(8)
C69 C70 C71 C72 174.7(7)
